data_7160337
loop_
_publ_author_name
'Y\?ilmaz, Elif Serel'
'Kaya, Kerem'
'Zora, Metin'

_publ_section_title
;
 Facile synthesis of the unknown 6,7-dihydrofuro[3,4-c]pyridines and
 3,4-diaryloylpyridines from N-propargyl \b-enaminones
;
_journal_name_full 'Organic &amp; Biomolecular Chemistry'
_journal_paper_doi 10.1039/D4OB01884B
_journal_year 2025
_chemical_formula_sum 'C25 H19 N O'
_chemical_formula_weight 349.41
_space_group_crystal_system monoclinic
_space_group_IT_number 14
_space_group_name_Hall '-P 2ybc'
_space_group_name_H-M_alt 'P 1 21/c 1'
_atom_sites_solution_hydrogens difmap
_audit_creation_method SHELXL-2014/7
_audit_update_record
;
2024-08-21 deposited with the CCDC.	2025-01-15 downloaded from the CCDC.
;
_cell_angle_alpha 90
_cell_angle_beta 115.586(3)
_cell_angle_gamma 90
_cell_formula_units_Z 4
_cell_length_a 15.1533(19)
_cell_length_b 9.0554(11)
_cell_length_c 15.2139(19)
_cell_measurement_reflns_used 36
_cell_measurement_temperature 297(2)
_cell_measurement_theta_max 25
_cell_measurement_theta_min 5
_cell_volume 1882.9(4)
_computing_structure_refinement 'SHELXL-2014/7 (Sheldrick, 2014)'
_diffrn_ambient_temperature 297(2)
_diffrn_measured_fraction_theta_full 0.991
_diffrn_measured_fraction_theta_max 0.991
_diffrn_measurement_device_type Bruker_D8_VENTURE
_diffrn_measurement_method omega_and_phi_scans
_diffrn_radiation_type MoK\a
_diffrn_radiation_wavelength 0.71073
_diffrn_reflns_av_R_equivalents 0.1384
_diffrn_reflns_av_unetI/netI 0.0617
_diffrn_reflns_Laue_measured_fraction_full 0.991
_diffrn_reflns_Laue_measured_fraction_max 0.991
_diffrn_reflns_limit_h_max 18
_diffrn_reflns_limit_h_min -18
_diffrn_reflns_limit_k_max 10
_diffrn_reflns_limit_k_min -10
_diffrn_reflns_limit_l_max 18
_diffrn_reflns_limit_l_min -18
_diffrn_reflns_number 68102
_diffrn_reflns_point_group_measured_fraction_full 0.991
_diffrn_reflns_point_group_measured_fraction_max 0.991
_diffrn_reflns_theta_full 25.159
_diffrn_reflns_theta_max 25.159
_diffrn_reflns_theta_min 2.686
_diffrn_source sealed_tube
_exptl_absorpt_coefficient_mu 0.075
_exptl_absorpt_correction_type multi-scan
_exptl_absorpt_process_details SADABS
_exptl_crystal_colour white
_exptl_crystal_density_diffrn 1.233
_exptl_crystal_description rod
_exptl_crystal_F_000 736
_exptl_crystal_recrystallization_method 'Re-crystallisation from solvent'
_exptl_crystal_size_max 0.100
_exptl_crystal_size_mid 0.040
_exptl_crystal_size_min 0.008
_exptl_transmission_factor_max 0.987
_exptl_transmission_factor_min 0.921
_refine_diff_density_max 0.133
_refine_diff_density_min -0.153
_refine_diff_density_rms 0.033
_refine_ls_extinction_method none
_refine_ls_goodness_of_fit_ref 1.094
_refine_ls_hydrogen_treatment refall
_refine_ls_matrix_type full
_refine_ls_number_parameters 320
_refine_ls_number_reflns 3352
_refine_ls_number_restraints 0
_refine_ls_restrained_S_all 1.094
_refine_ls_R_factor_all 0.1400
_refine_ls_R_factor_gt 0.0588
_refine_ls_shift/su_max 0.000
_refine_ls_shift/su_mean 0.000
_refine_ls_structure_factor_coef Fsqd
_refine_ls_weighting_details 'w=1/[\s^2^(Fo^2^)+(0.0374P)^2^+0.7429P] where P=(Fo^2^+2Fc^2^)/3'
_refine_ls_weighting_scheme calc
_refine_ls_wR_factor_gt 0.1040
_refine_ls_wR_factor_ref 0.1302
_reflns_Friedel_coverage 0.000
_reflns_number_gt 1807
_reflns_number_total 3352
_reflns_threshold_expression 'I > 2\s(I)'
_cod_data_source_file d4ob01884b3.cif
_cod_data_source_block MZ_a
_cod_depositor_comments
;
The following automatic conversions were performed:

data item '_exptl_absorpt_correction_type' value 'multi_scan' was
changed to 'multi-scan' in accordance with the
/home/data/users/saulius/crontab/automatic-downloads/rss-feeds/RSC/lib/dictionaries/cif_core.dic
dictionary named 'cif_core.dic' version 2.4.2 last updated on
2011-04-26.

Automatic conversion script
Id: cif_fix_values 8170 2020-07-09 18:12:32Z antanas 
;
_cod_original_sg_symbol_H-M 'P 21/c'
_cod_database_code 7160337
_shelx_shelxl_version_number 2014/7
_shelx_space_group_comment
;
The symmetry employed for this shelxl refinement is uniquely defined
by the following loop, which should always be used as a source of
symmetry information in preference to the above space-group names.
They are only intended as comments.
;

loop_
_space_group_symop_operation_xyz
'x, y, z'
'-x, y+1/2, -z+1/2'
'-x, -y, -z'
'x, -y-1/2, z-1/2'

loop_
_atom_site_label
_atom_site_type_symbol
_atom_site_fract_x
_atom_site_fract_y
_atom_site_fract_z
_atom_site_U_iso_or_equiv
_atom_site_adp_type
_atom_site_occupancy
_atom_site_site_symmetry_order
_atom_site_calc_flag
_atom_site_refinement_flags_posn
_atom_site_refinement_flags_adp
_atom_site_refinement_flags_occupancy
_atom_site_disorder_assembly
_atom_site_disorder_group
O1 O 0.57858(12) 0.3098(2) 0.47288(12) 0.0537(5) Uani 1 1 d . . . . .
N1 N 0.66660(19) 0.4508(3) 0.78810(16) 0.0690(7) Uani 1 1 d . . . . .
C7 C 0.51715(19) 0.2619(3) 0.5139(2) 0.0502(7) Uani 1 1 d . . . . .
C11 C 0.64616(19) 0.3786(3) 0.62881(18) 0.0497(7) Uani 1 1 d . . . . .
C20 C 0.72912(18) 0.4378(3) 0.51293(17) 0.0481(7) Uani 1 1 d . . . . .
C8 C 0.55651(19) 0.3038(3) 0.60821(19) 0.0516(7) Uani 1 1 d . . . . .
C13 C 0.7061(2) 0.4312(3) 0.72848(19) 0.0542(7) Uani 1 1 d . . . . .
C6 C 0.43008(19) 0.1831(3) 0.44966(19) 0.0496(7) Uani 1 1 d . . . . .
C10 C 0.65640(19) 0.3808(3) 0.54361(18) 0.0496(7) Uani 1 1 d . . . . .
C14 C 0.8129(2) 0.4546(3) 0.76812(18) 0.0547(7) Uani 1 1 d . . . . .
C1 C 0.3920(2) 0.1956(3) 0.3493(2) 0.0600(8) Uani 1 1 d . . . . .
C21 C 0.7720(2) 0.5745(4) 0.5439(2) 0.0591(8) Uani 1 1 d . . . . .
C19 C 0.8725(3) 0.3699(4) 0.7396(2) 0.0646(9) Uani 1 1 d . . . . .
C5 C 0.3801(2) 0.0921(3) 0.4872(2) 0.0611(8) Uani 1 1 d . . . . .
C9 C 0.5231(3) 0.2902(4) 0.6872(2) 0.0646(9) Uani 1 1 d . . . . .
C24 C 0.8299(2) 0.4033(4) 0.4289(2) 0.0710(10) Uani 1 1 d . . . . .
C23 C 0.8722(3) 0.5389(4) 0.4605(2) 0.0743(10) Uani 1 1 d . . . . .
C25 C 0.7581(2) 0.3529(4) 0.4541(2) 0.0601(8) Uani 1 1 d . . . . .
C4 C 0.2971(2) 0.0187(4) 0.4263(3) 0.0713(9) Uani 1 1 d . . . . .
C22 C 0.8430(2) 0.6251(4) 0.5174(2) 0.0707(9) Uani 1 1 d . . . . .
C12 C 0.5610(3) 0.4260(4) 0.7510(3) 0.0757(10) Uani 1 1 d . . . . .
C15 C 0.8578(3) 0.5623(4) 0.8394(2) 0.0741(9) Uani 1 1 d . . . . .
C2 C 0.3095(2) 0.1209(4) 0.2891(3) 0.0753(10) Uani 1 1 d . . . . .
C3 C 0.2610(3) 0.0329(4) 0.3275(3) 0.0752(10) Uani 1 1 d . . . . .
C18 C 0.9717(3) 0.3904(5) 0.7802(3) 0.0808(10) Uani 1 1 d . . . . .
C16 C 0.9566(3) 0.5832(5) 0.8788(3) 0.0906(11) Uani 1 1 d . . . . .
C17 C 1.0139(3) 0.4971(5) 0.8496(3) 0.0928(12) Uani 1 1 d . . . . .
H6A H 0.446(2) 0.287(3) 0.6572(17) 0.067(8) Uiso 1 1 d . . . . .
H6B H 0.5504(18) 0.199(3) 0.7260(19) 0.069(9) Uiso 1 1 d . . . . .
H5 H 0.4067(18) 0.082(3) 0.556(2) 0.060(8) Uiso 1 1 d . . . . .
H4 H 0.2667(19) -0.043(3) 0.4555(19) 0.074(9) Uiso 1 1 d . . . . .
H1 H 0.4261(18) 0.260(3) 0.3217(18) 0.067(8) Uiso 1 1 d . . . . .
H2 H 0.2844(19) 0.130(3) 0.219(2) 0.073(9) Uiso 1 1 d . . . . .
H3 H 0.203(2) -0.023(3) 0.285(2) 0.079(10) Uiso 1 1 d . . . . .
H7A H 0.522(2) 0.518(4) 0.711(2) 0.101(12) Uiso 1 1 d . . . . .
H7B H 0.547(2) 0.421(3) 0.806(2) 0.085(10) Uiso 1 1 d . . . . .
H12 H 0.8454(18) 0.301(3) 0.6954(19) 0.059(9) Uiso 1 1 d . . . . .
H11 H 1.011(3) 0.327(4) 0.759(2) 0.111(13) Uiso 1 1 d . . . . .
H9 H 0.991(3) 0.656(4) 0.931(3) 0.124(14) Uiso 1 1 d . . . . .
H8 H 0.816(2) 0.619(4) 0.861(2) 0.096(11) Uiso 1 1 d . . . . .
H10 H 1.084(2) 0.512(3) 0.880(2) 0.092(11) Uiso 1 1 d . . . . .
H17 H 0.7230(18) 0.260(3) 0.4295(18) 0.064(9) Uiso 1 1 d . . . . .
H14 H 0.873(2) 0.718(3) 0.5420(19) 0.073(10) Uiso 1 1 d . . . . .
H16 H 0.851(2) 0.341(4) 0.393(2) 0.098(12) Uiso 1 1 d . . . . .
H15 H 0.926(2) 0.576(4) 0.448(2) 0.104(11) Uiso 1 1 d . . . . .
H13 H 0.7519(17) 0.635(3) 0.5823(18) 0.059(8) Uiso 1 1 d . . . . .

loop_
_atom_site_aniso_label
_atom_site_aniso_U_11
_atom_site_aniso_U_22
_atom_site_aniso_U_33
_atom_site_aniso_U_23
_atom_site_aniso_U_13
_atom_site_aniso_U_12
O1 0.0559(12) 0.0656(12) 0.0472(11) -0.0031(10) 0.0295(10) -0.0059(10)
N1 0.093(2) 0.0667(17) 0.0654(16) -0.0117(13) 0.0517(15) -0.0164(14)
C7 0.0540(17) 0.0516(17) 0.0558(18) 0.0047(14) 0.0340(16) -0.0001(14)
C11 0.0647(18) 0.0462(16) 0.0466(16) -0.0021(13) 0.0320(14) -0.0029(14)
C20 0.0557(17) 0.0527(18) 0.0410(15) 0.0022(13) 0.0258(13) -0.0022(14)
C8 0.0623(18) 0.0509(17) 0.0529(18) -0.0007(14) 0.0356(15) -0.0033(15)
C13 0.076(2) 0.0446(17) 0.0535(17) 0.0033(14) 0.0393(17) -0.0017(15)
C6 0.0498(17) 0.0527(17) 0.0542(18) 0.0002(14) 0.0298(15) 0.0045(14)
C10 0.0525(17) 0.0533(17) 0.0461(16) -0.0025(14) 0.0243(15) -0.0033(14)
C14 0.070(2) 0.0504(18) 0.0448(16) 0.0039(14) 0.0258(15) -0.0008(16)
C1 0.065(2) 0.065(2) 0.058(2) -0.0036(17) 0.0343(18) -0.0077(17)
C21 0.073(2) 0.058(2) 0.0568(18) 0.0010(16) 0.0376(17) -0.0018(17)
C19 0.078(3) 0.059(2) 0.057(2) 0.0016(18) 0.0286(19) 0.0007(19)
C5 0.063(2) 0.062(2) 0.058(2) 0.0095(17) 0.0254(18) -0.0030(17)
C9 0.083(3) 0.070(2) 0.060(2) -0.0035(19) 0.0492(19) -0.010(2)
C24 0.086(2) 0.085(3) 0.064(2) 0.0068(19) 0.0524(19) 0.009(2)
C23 0.063(2) 0.094(3) 0.073(2) 0.016(2) 0.0360(19) -0.007(2)
C25 0.072(2) 0.066(2) 0.0540(18) -0.0037(16) 0.0383(17) -0.0071(18)
C4 0.069(2) 0.065(2) 0.084(3) 0.0137(19) 0.037(2) -0.0101(18)
C22 0.079(2) 0.068(2) 0.068(2) -0.0010(19) 0.0349(19) -0.018(2)
C12 0.102(3) 0.081(3) 0.078(2) -0.019(2) 0.070(2) -0.017(2)
C15 0.077(3) 0.075(2) 0.062(2) -0.0125(19) 0.022(2) -0.005(2)
C2 0.073(2) 0.092(3) 0.058(2) -0.001(2) 0.026(2) -0.012(2)
C3 0.070(2) 0.070(2) 0.077(3) -0.004(2) 0.024(2) -0.0151(19)
C18 0.070(3) 0.092(3) 0.075(2) 0.004(2) 0.027(2) 0.010(2)
C16 0.077(3) 0.092(3) 0.082(3) -0.017(2) 0.015(2) -0.007(2)
C17 0.064(3) 0.106(3) 0.090(3) 0.005(3) 0.016(2) -0.001(3)

loop_
_atom_type_symbol
_atom_type_description
_atom_type_scat_dispersion_real
_atom_type_scat_dispersion_imag
_atom_type_scat_source
C C 0.0033 0.0016 'International Tables Vol C Tables 4.2.6.8 and 6.1.1.4'
H H 0.0000 0.0000 'International Tables Vol C Tables 4.2.6.8 and 6.1.1.4'
N N 0.0061 0.0033 'International Tables Vol C Tables 4.2.6.8 and 6.1.1.4'
O O 0.0106 0.0060 'International Tables Vol C Tables 4.2.6.8 and 6.1.1.4'

loop_
_geom_angle_atom_site_label_1
_geom_angle_atom_site_label_2
_geom_angle_atom_site_label_3
_geom_angle
_geom_angle_site_symmetry_1
_geom_angle_site_symmetry_3
_geom_angle_publ_flag
C10 O1 C7 108.07(18) . . ?
C13 N1 C12 117.8(2) . . ?
C8 C7 O1 108.3(2) . . ?
C8 C7 C6 135.4(2) . . ?
O1 C7 C6 116.2(2) . . ?
C10 C11 C8 106.6(2) . . ?
C10 C11 C13 134.4(2) . . ?
C8 C11 C13 119.1(2) . . ?
C21 C20 C25 118.9(3) . . ?
C21 C20 C10 121.0(2) . . ?
C25 C20 C10 120.1(3) . . ?
C7 C8 C11 108.0(2) . . ?
C7 C8 C9 133.1(3) . . ?
C11 C8 C9 118.9(2) . . ?
N1 C13 C11 120.0(3) . . ?
N1 C13 C14 116.7(2) . . ?
C11 C13 C14 123.1(2) . . ?
C1 C6 C5 117.2(3) . . ?
C1 C6 C7 122.0(2) . . ?
C5 C6 C7 120.8(2) . . ?
O1 C10 C11 109.1(2) . . ?
O1 C10 C20 115.3(2) . . ?
C11 C10 C20 135.6(3) . . ?
C19 C14 C15 117.6(3) . . ?
C19 C14 C13 122.6(3) . . ?
C15 C14 C13 119.8(3) . . ?
C2 C1 C6 121.6(3) . . ?
C2 C1 H1 120.2(15) . . ?
C6 C1 H1 118.2(15) . . ?
C22 C21 C20 120.5(3) . . ?
C22 C21 H13 119.3(16) . . ?
C20 C21 H13 120.1(15) . . ?
C18 C19 C14 121.3(4) . . ?
C18 C19 H12 120.0(17) . . ?
C14 C19 H12 118.6(18) . . ?
C4 C5 C6 120.7(3) . . ?
C4 C5 H5 121.8(16) . . ?
C6 C5 H5 117.5(16) . . ?
C8 C9 C12 106.3(3) . . ?
C8 C9 H6A 110.4(14) . . ?
C12 C9 H6A 110.1(14) . . ?
C8 C9 H6B 110.4(15) . . ?
C12 C9 H6B 110.2(15) . . ?
H6A C9 H6B 109(2) . . ?
C23 C24 C25 120.3(3) . . ?
C23 C24 H16 121(2) . . ?
C25 C24 H16 118(2) . . ?
C24 C23 C22 120.0(3) . . ?
C24 C23 H15 123(2) . . ?
C22 C23 H15 117(2) . . ?
C24 C25 C20 120.3(3) . . ?
C24 C25 H17 122.8(15) . . ?
C20 C25 H17 116.8(15) . . ?
C3 C4 C5 120.9(3) . . ?
C3 C4 H4 121.8(16) . . ?
C5 C4 H4 117.3(16) . . ?
C23 C22 C21 120.0(3) . . ?
C23 C22 H14 121.2(17) . . ?
C21 C22 H14 118.7(17) . . ?
N1 C12 C9 114.7(3) . . ?
N1 C12 H7A 110.2(18) . . ?
C9 C12 H7A 108.0(18) . . ?
N1 C12 H7B 107.3(18) . . ?
C9 C12 H7B 110.8(18) . . ?
H7A C12 H7B 105(2) . . ?
C16 C15 C14 120.8(4) . . ?
C16 C15 H8 122(2) . . ?
C14 C15 H8 117(2) . . ?
C1 C2 C3 120.2(3) . . ?
C1 C2 H2 120.4(16) . . ?
C3 C2 H2 119.3(16) . . ?
C4 C3 C2 119.3(3) . . ?
C4 C3 H3 119.7(16) . . ?
C2 C3 H3 120.9(16) . . ?
C19 C18 C17 120.0(4) . . ?
C19 C18 H11 118(2) . . ?
C17 C18 H11 122(2) . . ?
C15 C16 C17 120.4(4) . . ?
C15 C16 H9 122(2) . . ?
C17 C16 H9 117(2) . . ?
C18 C17 C16 120.0(4) . . ?
C18 C17 H10 121.3(19) . . ?
C16 C17 H10 118.7(19) . . ?

loop_
_geom_bond_atom_site_label_1
_geom_bond_atom_site_label_2
_geom_bond_distance
_geom_bond_site_symmetry_2
_geom_bond_publ_flag
O1 C10 1.366(3) . ?
O1 C7 1.395(3) . ?
N1 C13 1.296(3) . ?
N1 C12 1.466(4) . ?
C7 C8 1.349(3) . ?
C7 C6 1.446(4) . ?
C11 C10 1.371(3) . ?
C11 C8 1.427(3) . ?
C11 C13 1.470(4) . ?
C20 C21 1.383(4) . ?
C20 C25 1.388(4) . ?
C20 C10 1.464(3) . ?
C8 C9 1.497(4) . ?
C13 C14 1.479(4) . ?
C6 C1 1.384(4) . ?
C6 C5 1.397(4) . ?
C14 C19 1.389(4) . ?
C14 C15 1.397(4) . ?
C1 C2 1.367(4) . ?
C1 H1 0.99(3) . ?
C21 C22 1.380(4) . ?
C21 H13 0.94(2) . ?
C19 C18 1.369(5) . ?
C19 H12 0.88(3) . ?
C5 C4 1.371(4) . ?
C5 H5 0.95(3) . ?
C9 C12 1.518(4) . ?
C9 H6A 1.05(3) . ?
C9 H6B 0.99(3) . ?
C24 C23 1.372(5) . ?
C24 C25 1.377(4) . ?
C24 H16 0.94(3) . ?
C23 C22 1.373(5) . ?
C23 H15 0.97(3) . ?
C25 H17 0.98(3) . ?
C4 C3 1.365(4) . ?
C4 H4 0.95(3) . ?
C22 H14 0.96(3) . ?
C12 H7A 1.05(3) . ?
C12 H7B 0.95(3) . ?
C15 C16 1.364(5) . ?
C15 H8 0.97(3) . ?
C2 C3 1.374(4) . ?
C2 H2 0.97(3) . ?
C3 H3 0.98(3) . ?
C18 C17 1.369(5) . ?
C18 H11 0.98(4) . ?
C16 C17 1.375(5) . ?
C16 H9 0.99(4) . ?
C17 H10 0.96(3) . ?
